data_1561424
loop_
_publ_author_name
'Cortese, Anthony J.'
'Abeysinghe, Dileka'
'Smith, Mark D.'
'zur Loye, Hans-Conrad'

_publ_section_title
;
 Single crystal growth and characterization of NaxLn1&#x2212;xMoO4, Ln=La,
 Ce, Pr, Nd, Sm, and Eu (x=0.397--0.499)
;
_journal_name_full 'Journal of Solid State Chemistry'
_journal_page_first 76
_journal_page_last 81
_journal_paper_doi 10.1016/j.jssc.2016.05.007
_journal_volume 240
_journal_year 2016
_chemical_formula_moiety 'Mo Na0.50 O4 Pr0.50'
_chemical_formula_sum 'Mo Na0.5 O4 Pr0.5'
_chemical_formula_weight 242.07
_space_group_crystal_system tetragonal
_space_group_IT_number 88
_space_group_name_Hall '-I 4ad'
_space_group_name_H-M_alt 'I 41/a :2'
_atom_sites_solution_hydrogens .
_audit_creation_method SHELXL-2014/7
_cell_angle_alpha 90
_cell_angle_beta 90
_cell_angle_gamma 90
_cell_formula_units_Z 4
_cell_length_a 5.30090(15)
_cell_length_b 5.30090(15)
_cell_length_c 11.6089(7)
_cell_measurement_reflns_used 1570
_cell_measurement_temperature 301(2)
_cell_measurement_theta_max 34.966
_cell_measurement_theta_min 4.146
_cell_volume 326.20(2)
_computing_cell_refinement 'SAINT Version 8.34a (Bruker, 2014)'
_computing_data_collection 'Bruker APEXII v2014.9-0 (Bruker, 2014)'
_computing_data_reduction 'SAINT Version 8.34a (Bruker, 2014)'
_computing_molecular_graphics various
_computing_publication_material various
_computing_structure_refinement 'SHELXL-2014/7 (Sheldrick, 2014)'
_computing_structure_solution 'SHELXS (Sheldrick, 2008)'
_diffrn_ambient_temperature 301(2)
_diffrn_detector_area_resol_mean 10.4
_diffrn_measured_fraction_theta_full 1.000
_diffrn_measured_fraction_theta_max 1.000
_diffrn_measurement_device_type 'Bruker D8 QUEST'
_diffrn_measurement_method '\w and \f scans'
_diffrn_radiation_type MoK\a
_diffrn_radiation_wavelength 0.71073
_diffrn_reflns_av_R_equivalents 0.0253
_diffrn_reflns_av_unetI/netI 0.0158
_diffrn_reflns_Laue_measured_fraction_full 1.000
_diffrn_reflns_Laue_measured_fraction_max 1.000
_diffrn_reflns_limit_h_max 8
_diffrn_reflns_limit_h_min -8
_diffrn_reflns_limit_k_max 8
_diffrn_reflns_limit_k_min -6
_diffrn_reflns_limit_l_max 18
_diffrn_reflns_limit_l_min -18
_diffrn_reflns_number 2053
_diffrn_reflns_point_group_measured_fraction_full 1.000
_diffrn_reflns_point_group_measured_fraction_max 1.000
_diffrn_reflns_theta_full 35.015
_diffrn_reflns_theta_max 35.015
_diffrn_reflns_theta_min 4.226
_diffrn_source 'microfocus sealed X-ray tube'
_exptl_absorpt_coefficient_mu 11.227
_exptl_absorpt_correction_T_max 1.0000
_exptl_absorpt_correction_T_min 0.6744
_exptl_absorpt_correction_type multi-scan
_exptl_absorpt_process_details 'SADABS Version 2014/4 (Bruker, 2014)'
_exptl_crystal_colour grey
_exptl_crystal_density_diffrn 4.929
_exptl_crystal_description 'tetragonal bipyramid'
_exptl_crystal_F_000 436
_exptl_crystal_size_max 0.070
_exptl_crystal_size_mid 0.050
_exptl_crystal_size_min 0.040
_refine_diff_density_max 0.886
_refine_diff_density_min -0.584
_refine_diff_density_rms 0.207
_refine_ls_extinction_coef 0.0200(13)
_refine_ls_extinction_expression Fc^*^=kFc[1+0.001xFc^2^\l^3^/sin(2\q)]^-1/4^
_refine_ls_extinction_method 'SHELXL-2014/7 (Sheldrick 2014'
_refine_ls_goodness_of_fit_ref 1.042
_refine_ls_hydrogen_treatment undef
_refine_ls_matrix_type full
_refine_ls_number_parameters 16
_refine_ls_number_reflns 366
_refine_ls_number_restraints 0
_refine_ls_restrained_S_all 1.042
_refine_ls_R_factor_all 0.0309
_refine_ls_R_factor_gt 0.0195
_refine_ls_shift/su_max 0.000
_refine_ls_shift/su_mean 0.000
_refine_ls_structure_factor_coef Fsqd
_refine_ls_weighting_details 'w=1/[\s^2^(Fo^2^)+(0.0249P)^2^+0.5469P] where P=(Fo^2^+2Fc^2^)/3'
_refine_ls_weighting_scheme calc
_refine_ls_wR_factor_gt 0.0491
_refine_ls_wR_factor_ref 0.0540
_reflns_number_gt 257
_reflns_number_total 366
_reflns_threshold_expression 'I > 2\s(I)'
_cod_data_source_file JSSC-2016-240-76.cif
_cod_data_source_block da1163ba
_cod_original_cell_volume 326.20(3)
_cod_original_sg_symbol_H-M 'I 41/a'
_cod_original_formula_sum 'Mo Na0.50 O4 Pr0.50'
_cod_database_code 1561424
_shelx_shelxl_version_number 2014/7
_shelx_space_group_comment
; 
The symmetry employed for this shelxl refinement is uniquely defined 
by the following loop, which should always be used as a source of 
symmetry information in preference to the above space-group names. 
They are only intended as comments. 
;
_shelx_estimated_absorpt_t_min 0.507
_shelx_estimated_absorpt_t_max 0.662

loop_
_space_group_symop_operation_xyz
'x, y, z'
'-x+1/2, -y, z+1/2'
'-y+3/4, x+1/4, z+1/4'
'y+3/4, -x+3/4, z+3/4'
'x+1/2, y+1/2, z+1/2'
'-x+1, -y+1/2, z+1'
'-y+5/4, x+3/4, z+3/4'
'y+5/4, -x+5/4, z+5/4'
'-x, -y, -z'
'x-1/2, y, -z-1/2'
'y-3/4, -x-1/4, -z-1/4'
'-y-3/4, x-3/4, -z-3/4'
'-x+1/2, -y+1/2, -z+1/2'
'x, y+1/2, -z'
'y-1/4, -x+1/4, -z+1/4'
'-y-1/4, x-1/4, -z-1/4'

loop_
_atom_site_label
_atom_site_type_symbol
_atom_site_fract_x
_atom_site_fract_y
_atom_site_fract_z
_atom_site_U_iso_or_equiv
_atom_site_adp_type
_atom_site_occupancy
_atom_site_site_symmetry_order
_atom_site_calc_flag
_atom_site_refinement_flags_posn
_atom_site_refinement_flags_adp
_atom_site_refinement_flags_occupancy
_atom_site_disorder_assembly
_atom_site_disorder_group
Pr1 Pr 0.0000 0.2500 0.6250 0.01240(19) Uani 0.5016(17) 4 d S T P . .
Na1 Na 0.0000 0.2500 0.6250 0.01240(19) Uani 0.4984(17) 4 d S T P . .
Mo1 Mo 0.0000 0.2500 0.1250 0.01184(14) Uani 1 4 d S T P . .
O1 O 0.1440(3) 0.0098(3) 0.20839(13) 0.0185(4) Uani 1 1 d . . . . .

loop_
_atom_site_aniso_label
_atom_site_aniso_U_11
_atom_site_aniso_U_22
_atom_site_aniso_U_33
_atom_site_aniso_U_23
_atom_site_aniso_U_13
_atom_site_aniso_U_12
Pr1 0.0130(2) 0.0130(2) 0.0111(2) 0.000 0.000 0.000
Na1 0.0130(2) 0.0130(2) 0.0111(2) 0.000 0.000 0.000
Mo1 0.01129(15) 0.01129(15) 0.01295(19) 0.000 0.000 0.000
O1 0.0164(7) 0.0213(8) 0.0176(6) 0.0032(6) 0.0009(6) 0.0011(6)

loop_
_atom_type_symbol
_atom_type_description
_atom_type_scat_dispersion_real
_atom_type_scat_dispersion_imag
_atom_type_scat_source
O O 0.0106 0.0060 'International Tables Vol C Tables 4.2.6.8 and 6.1.1.4'
Na Na 0.0362 0.0249 'International Tables Vol C Tables 4.2.6.8 and 6.1.1.4'
Mo Mo -1.6832 0.6857 'International Tables Vol C Tables 4.2.6.8 and 6.1.1.4'
Pr Pr -0.2180 2.8214 'International Tables Vol C Tables 4.2.6.8 and 6.1.1.4'

loop_
_geom_angle_atom_site_label_1
_geom_angle_atom_site_label_2
_geom_angle_atom_site_label_3
_geom_angle
_geom_angle_site_symmetry_1
_geom_angle_site_symmetry_3
O1 Pr1 O1 126.96(4) 14_556 3_455
O1 Pr1 O1 126.96(4) 14_556 8_444
O1 Pr1 O1 78.31(7) 3_455 8_444
O1 Pr1 O1 78.31(7) 14_556 9_556
O1 Pr1 O1 126.96(4) 3_455 9_556
O1 Pr1 O1 126.96(4) 8_444 9_556
O1 Pr1 O1 151.12(6) 14_556 16_556
O1 Pr1 O1 68.33(3) 3_455 16_556
O1 Pr1 O1 77.03(5) 8_444 16_556
O1 Pr1 O1 73.62(3) 9_556 16_556
O1 Pr1 O1 73.62(3) 14_556 11_666
O1 Pr1 O1 77.03(5) 3_455 11_666
O1 Pr1 O1 68.33(3) 8_444 11_666
O1 Pr1 O1 151.12(6) 9_556 11_666
O1 Pr1 O1 134.98(7) 16_556 11_666
O1 Pr1 O1 77.03(5) 14_556 2
O1 Pr1 O1 151.12(6) 3_455 2
O1 Pr1 O1 73.62(3) 8_444 2
O1 Pr1 O1 68.33(3) 9_556 2
O1 Pr1 O1 98.43(3) 16_556 2
O1 Pr1 O1 98.43(3) 11_666 2
O1 Pr1 O1 68.33(3) 14_556 5_455
O1 Pr1 O1 73.62(3) 3_455 5_455
O1 Pr1 O1 151.12(6) 8_444 5_455
O1 Pr1 O1 77.03(5) 9_556 5_455
O1 Pr1 O1 98.43(3) 16_556 5_455
O1 Pr1 O1 98.43(3) 11_666 5_455
O1 Pr1 O1 134.98(7) 2 5_455
O1 Pr1 Na1 160.91(3) 14_556 9_556
O1 Pr1 Na1 68.52(3) 3_455 9_556
O1 Pr1 Na1 38.83(3) 8_444 9_556
O1 Pr1 Na1 101.55(3) 9_556 9_556
O1 Pr1 Na1 38.20(3) 16_556 9_556
O1 Pr1 Na1 102.74(4) 11_666 9_556
O1 Pr1 Na1 85.14(3) 2 9_556
O1 Pr1 Na1 130.54(3) 5_455 9_556
O1 Pr1 Na1 38.83(3) 14_556 13_556
O1 Pr1 Na1 160.91(3) 3_455 13_556
O1 Pr1 Na1 101.55(4) 8_444 13_556
O1 Pr1 Na1 68.52(3) 9_556 13_556
O1 Pr1 Na1 130.54(3) 16_556 13_556
O1 Pr1 Na1 85.14(3) 11_666 13_556
O1 Pr1 Na1 38.20(3) 2 13_556
O1 Pr1 Na1 102.74(4) 5_455 13_556
Na1 Pr1 Na1 123.042(2) 9_556 13_556
O1 Pr1 Pr1 38.83(3) 14_556 13_556
O1 Pr1 Pr1 160.91(3) 3_455 13_556
O1 Pr1 Pr1 101.55(4) 8_444 13_556
O1 Pr1 Pr1 68.52(3) 9_556 13_556
O1 Pr1 Pr1 130.54(3) 16_556 13_556
O1 Pr1 Pr1 85.14(3) 11_666 13_556
O1 Pr1 Pr1 38.20(3) 2 13_556
O1 Pr1 Pr1 102.74(4) 5_455 13_556
Na1 Pr1 Pr1 123.042(2) 9_556 13_556
Na1 Pr1 Pr1 0.0 13_556 13_556
O1 Pr1 Pr1 160.91(3) 14_556 9_556
O1 Pr1 Pr1 68.52(3) 3_455 9_556
O1 Pr1 Pr1 38.83(3) 8_444 9_556
O1 Pr1 Pr1 101.55(3) 9_556 9_556
O1 Pr1 Pr1 38.20(3) 16_556 9_556
O1 Pr1 Pr1 102.74(4) 11_666 9_556
O1 Pr1 Pr1 85.14(3) 2 9_556
O1 Pr1 Pr1 130.54(3) 5_455 9_556
Na1 Pr1 Pr1 0.0 9_556 9_556
Na1 Pr1 Pr1 123.042(2) 13_556 9_556
Pr1 Pr1 Pr1 123.042(2) 13_556 9_556
O1 Na1 O1 126.96(4) 14_556 3_455
O1 Na1 O1 126.96(4) 14_556 8_444
O1 Na1 O1 78.31(7) 3_455 8_444
O1 Na1 O1 78.31(7) 14_556 9_556
O1 Na1 O1 126.96(4) 3_455 9_556
O1 Na1 O1 126.96(4) 8_444 9_556
O1 Na1 O1 151.12(6) 14_556 16_556
O1 Na1 O1 68.33(3) 3_455 16_556
O1 Na1 O1 77.03(5) 8_444 16_556
O1 Na1 O1 73.62(3) 9_556 16_556
O1 Na1 O1 73.62(3) 14_556 11_666
O1 Na1 O1 77.03(5) 3_455 11_666
O1 Na1 O1 68.33(3) 8_444 11_666
O1 Na1 O1 151.12(6) 9_556 11_666
O1 Na1 O1 134.98(7) 16_556 11_666
O1 Na1 O1 77.03(5) 14_556 2
O1 Na1 O1 151.12(6) 3_455 2
O1 Na1 O1 73.62(3) 8_444 2
O1 Na1 O1 68.33(3) 9_556 2
O1 Na1 O1 98.43(3) 16_556 2
O1 Na1 O1 98.43(3) 11_666 2
O1 Na1 O1 68.33(3) 14_556 5_455
O1 Na1 O1 73.62(3) 3_455 5_455
O1 Na1 O1 151.12(6) 8_444 5_455
O1 Na1 O1 77.03(5) 9_556 5_455
O1 Na1 O1 98.43(3) 16_556 5_455
O1 Na1 O1 98.43(3) 11_666 5_455
O1 Na1 O1 134.98(7) 2 5_455
O1 Na1 Na1 160.91(3) 14_556 9_556
O1 Na1 Na1 68.52(3) 3_455 9_556
O1 Na1 Na1 38.83(3) 8_444 9_556
O1 Na1 Na1 101.55(3) 9_556 9_556
O1 Na1 Na1 38.20(3) 16_556 9_556
O1 Na1 Na1 102.74(4) 11_666 9_556
O1 Na1 Na1 85.14(3) 2 9_556
O1 Na1 Na1 130.54(3) 5_455 9_556
O1 Na1 Na1 38.83(3) 14_556 13_556
O1 Na1 Na1 160.91(3) 3_455 13_556
O1 Na1 Na1 101.55(4) 8_444 13_556
O1 Na1 Na1 68.52(3) 9_556 13_556
O1 Na1 Na1 130.54(3) 16_556 13_556
O1 Na1 Na1 85.14(3) 11_666 13_556
O1 Na1 Na1 38.20(3) 2 13_556
O1 Na1 Na1 102.74(4) 5_455 13_556
Na1 Na1 Na1 123.042(2) 9_556 13_556
O1 Na1 Pr1 38.83(3) 14_556 13_556
O1 Na1 Pr1 160.91(3) 3_455 13_556
O1 Na1 Pr1 101.55(4) 8_444 13_556
O1 Na1 Pr1 68.52(3) 9_556 13_556
O1 Na1 Pr1 130.54(3) 16_556 13_556
O1 Na1 Pr1 85.14(3) 11_666 13_556
O1 Na1 Pr1 38.20(3) 2 13_556
O1 Na1 Pr1 102.74(4) 5_455 13_556
Na1 Na1 Pr1 123.042(2) 9_556 13_556
Na1 Na1 Pr1 0.0 13_556 13_556
O1 Na1 Pr1 160.91(3) 14_556 9_556
O1 Na1 Pr1 68.52(3) 3_455 9_556
O1 Na1 Pr1 38.83(3) 8_444 9_556
O1 Na1 Pr1 101.55(3) 9_556 9_556
O1 Na1 Pr1 38.20(3) 16_556 9_556
O1 Na1 Pr1 102.74(4) 11_666 9_556
O1 Na1 Pr1 85.14(3) 2 9_556
O1 Na1 Pr1 130.54(3) 5_455 9_556
Na1 Na1 Pr1 0.0 9_556 9_556
Na1 Na1 Pr1 123.042(2) 13_556 9_556
Pr1 Na1 Pr1 123.042(2) 13_556 9_556
O1 Mo1 O1 107.36(5) 15 6_454
O1 Mo1 O1 113.78(10) 15 12_666
O1 Mo1 O1 107.36(5) 6_454 12_666
O1 Mo1 O1 107.36(5) 15 .
O1 Mo1 O1 113.78(10) 6_454 .
O1 Mo1 O1 107.36(5) 12_666 .
Mo1 O1 Na1 133.50(7) . 9_556
Mo1 O1 Pr1 133.50(7) . 9_556
Na1 O1 Pr1 0.0 9_556 9_556
Mo1 O1 Pr1 120.24(7) . 5_544
Na1 O1 Pr1 102.97(5) 9_556 5_544
Pr1 O1 Pr1 102.97(5) 9_556 5_544
Mo1 O1 Na1 120.24(7) . 5_544
Na1 O1 Na1 102.97(5) 9_556 5_544
Pr1 O1 Na1 102.97(5) 9_556 5_544
Pr1 O1 Na1 0.0 5_544 5_544

loop_
_geom_bond_atom_site_label_1
_geom_bond_atom_site_label_2
_geom_bond_distance
_geom_bond_site_symmetry_2
Pr1 O1 2.4943(15) 14_556
Pr1 O1 2.4943(15) 3_455
Pr1 O1 2.4943(15) 8_444
Pr1 O1 2.4943(15) 9_556
Pr1 O1 2.5288(15) 16_556
Pr1 O1 2.5288(15) 11_666
Pr1 O1 2.5288(15) 2
Pr1 O1 2.5288(15) 5_455
Pr1 Na1 3.93037(14) 9_556
Pr1 Na1 3.93037(14) 13_556
Pr1 Pr1 3.93037(14) 13_556
Pr1 Pr1 3.93037(14) 9_556
Na1 O1 2.4943(15) 14_556
Na1 O1 2.4943(15) 3_455
Na1 O1 2.4943(15) 8_444
Na1 O1 2.4943(15) 9_556
Na1 O1 2.5288(15) 16_556
Na1 O1 2.5288(15) 11_666
Na1 O1 2.5288(15) 2
Na1 O1 2.5288(15) 5_455
Na1 Na1 3.93037(14) 9_556
Na1 Na1 3.93037(14) 13_556
Na1 Pr1 3.93037(14) 13_556
Na1 Pr1 3.93037(14) 9_556
Mo1 O1 1.7722(15) 15
Mo1 O1 1.7722(15) 6_454
Mo1 O1 1.7722(15) 12_666
Mo1 O1 1.7722(15) .
O1 Na1 2.4943(15) 9_556
O1 Pr1 2.4943(15) 9_556
O1 Pr1 2.5288(15) 5_544
O1 Na1 2.5288(15) 5_544
